data_7230570
loop_
_publ_author_name
'Feng, Hui'
'Du, Yuqi'
'Tang, Fan'
'Ji, Ning'
'Zhao, Xuefeng'
'Zhao, Hang'
'Chen, Qianming'

_publ_section_title
;
 Silver ions blocking crystallization of guanosine-based hydrogel for
 potential antimicrobial applications
;
_journal_issue 28
_journal_name_full 'RSC Advances'
_journal_page_first 15842
_journal_paper_doi 10.1039/C8RA02500B
_journal_volume 8
_journal_year 2018
_chemical_absolute_configuration unk
_chemical_formula_moiety 'C10 H12 F N5 O4'
_chemical_formula_sum 'C10 H12 F N5 O4'
_chemical_formula_weight 285.25
_space_group_crystal_system orthorhombic
_space_group_IT_number 19
_space_group_name_Hall 'P 2ac 2ab'
_space_group_name_H-M_alt 'P 21 21 21'
_symmetry_space_group_name_Hall 'P 2ac 2ab'
_symmetry_space_group_name_H-M 'P 21 21 21'
_atom_sites_solution_hydrogens mixed
_atom_sites_solution_primary dual
_audit_creation_date 2017-04-26
_audit_creation_method
;
Olex2 1.2-alpha
(compiled 2017.03.28 svn.r3405 for OlexSys, GUI svn.r5335)
;
_audit_update_record
;
2017-12-04 deposited with the CCDC.
2018-04-23 downloaded from the CCDC.
;
_cell_angle_alpha 90
_cell_angle_beta 90
_cell_angle_gamma 90
_cell_formula_units_Z 4
_cell_length_a 7.8851(12)
_cell_length_b 11.2622(16)
_cell_length_c 13.1273(19)
_cell_measurement_reflns_used 1385
_cell_measurement_temperature 205
_cell_measurement_theta_max 21.64
_cell_measurement_theta_min 2.38
_cell_volume 1165.8(3)
_computing_cell_refinement 'SAINT v8.34A (Bruker, 2013)'
_computing_data_reduction 'SAINT v8.34A (Bruker, 2013)'
_computing_molecular_graphics 'Olex2 (Dolomanov et al., 2009)'
_computing_publication_material 'Olex2 (Dolomanov et al., 2009)'
_computing_structure_refinement 'ShelXL (Sheldrick, 2015)'
_computing_structure_solution 'ShelXT (Sheldrick, 2015)'
_diffrn_ambient_temperature 205.0
_diffrn_measured_fraction_theta_full 0.998
_diffrn_measured_fraction_theta_max 0.997
_diffrn_measurement_device_type 'Bruker APEX-II CCD'
_diffrn_measurement_method '\f and \w scans'
_diffrn_radiation_type MoK\a
_diffrn_radiation_wavelength 0.71073
_diffrn_reflns_av_R_equivalents 0.0609
_diffrn_reflns_av_unetI/netI 0.0658
_diffrn_reflns_Laue_measured_fraction_full 0.998
_diffrn_reflns_Laue_measured_fraction_max 0.997
_diffrn_reflns_limit_h_max 10
_diffrn_reflns_limit_h_min -10
_diffrn_reflns_limit_k_max 14
_diffrn_reflns_limit_k_min -14
_diffrn_reflns_limit_l_max 16
_diffrn_reflns_limit_l_min -17
_diffrn_reflns_number 8939
_diffrn_reflns_point_group_measured_fraction_full 0.999
_diffrn_reflns_point_group_measured_fraction_max 0.999
_diffrn_reflns_theta_full 25.242
_diffrn_reflns_theta_max 27.494
_diffrn_reflns_theta_min 2.383
_diffrn_standards_number 0
_exptl_absorpt_coefficient_mu 0.138
_exptl_absorpt_correction_T_max 0.7456
_exptl_absorpt_correction_T_min 0.6599
_exptl_absorpt_correction_type none
_exptl_absorpt_process_details
;
SADABS-2014/5 (Bruker,2014/5) was used for absorption correction.
wR2(int) was 0.0715 before and 0.0604 after correction.
The Ratio of minimum to maximum transmission is 0.8851.
The \l/2 correction factor is 0.00150.
;
_exptl_crystal_colour colourless
_exptl_crystal_colour_primary colourless
_exptl_crystal_density_diffrn 1.625
_exptl_crystal_description block
_exptl_crystal_F_000 592
_exptl_crystal_size_max 0.28
_exptl_crystal_size_mid 0.15
_exptl_crystal_size_min 0.12
_refine_diff_density_max 0.256
_refine_diff_density_min -0.280
_refine_diff_density_rms 0.067
_refine_ls_abs_structure_details
;
 Refined as an inversion twin.
;
_refine_ls_abs_structure_Flack 1.7(15)
_refine_ls_extinction_method none
_refine_ls_goodness_of_fit_ref 1.008
_refine_ls_hydrogen_treatment constr
_refine_ls_matrix_type full
_refine_ls_number_parameters 185
_refine_ls_number_reflns 2672
_refine_ls_number_restraints 0
_refine_ls_restrained_S_all 1.008
_refine_ls_R_factor_all 0.0607
_refine_ls_R_factor_gt 0.0456
_refine_ls_shift/su_max 0.000
_refine_ls_shift/su_mean 0.000
_refine_ls_structure_factor_coef Fsqd
_refine_ls_weighting_details 'w=1/[\s^2^(Fo^2^)+(0.0515P)^2^] where P=(Fo^2^+2Fc^2^)/3'
_refine_ls_weighting_scheme calc
_refine_ls_wR_factor_gt 0.1002
_refine_ls_wR_factor_ref 0.1093
_reflns_Friedel_coverage 0.727
_reflns_Friedel_fraction_full 1.000
_reflns_Friedel_fraction_max 1.000
_reflns_number_gt 2176
_reflns_number_total 2672
_reflns_threshold_expression 'I > 2\s(I)'
_cod_data_source_file c8ra02500b2.cif
_cod_data_source_block mo_2017247-szho1_0ma
_cod_database_code 7230570
_shelx_shelxl_version_number 2014/7
_shelx_space_group_comment
;
The symmetry employed for this shelxl refinement is uniquely defined
by the following loop, which should always be used as a source of
symmetry information in preference to the above space-group names.
They are only intended as comments.
;
_olex2_refinement_description
;
1. Twinned data refinement
 Scales: -0.7(15)
 1.7(15)
2. Fixed Uiso
 At 1.2 times of:
  All C(H) groups, All C(H,H) groups, All N(H) groups, All N(H,H) groups
 At 1.5 times of:
  All O(H) groups
3.a Rotating group:
 N2(H2A,H2B)
3.b Ternary CH refined with riding coordinates:
 C3'(H3'), C4'(H4'), C2'(H2'), C1'(H1')
3.c Secondary CH2 refined with riding coordinates:
 C5'(H5'A,H5'B)
3.d Aromatic/amide H refined with riding coordinates:
 N1(H1), C8(H8)
3.e Idealised tetrahedral OH refined as rotating group:
 O3(H3), O2(H2)
;
_olex2_submission_special_instructions 'No special instructions were received'

loop_
_space_group_symop_operation_xyz
'x, y, z'
'-x+1/2, -y, z+1/2'
'-x, y+1/2, -z+1/2'
'x+1/2, -y+1/2, -z'

loop_
_atom_site_label
_atom_site_type_symbol
_atom_site_fract_x
_atom_site_fract_y
_atom_site_fract_z
_atom_site_U_iso_or_equiv
_atom_site_adp_type
_atom_site_occupancy
_atom_site_site_symmetry_order
_atom_site_calc_flag
_atom_site_refinement_flags_posn
F1 F 0.2571(3) 0.19146(17) 0.12845(14) 0.0291(5) Uani 1 1 d .
O3 O 0.3888(3) 0.3640(2) 0.00808(14) 0.0209(5) Uani 1 1 d .
H3 H 0.2992 0.4011 -0.0014 0.031 Uiso 1 1 calc GR
O2 O 0.9033(3) 0.3147(2) 0.13929(16) 0.0223(5) Uani 1 1 d .
H2 H 0.9217 0.2677 0.0919 0.033 Uiso 1 1 calc GR
O1 O 0.3830(3) 0.4489(2) 0.69402(15) 0.0263(6) Uani 1 1 d .
O4' O 0.5873(3) 0.2594(2) 0.23442(16) 0.0288(6) Uani 1 1 d .
N7 N 0.3712(4) 0.4887(2) 0.46067(19) 0.0220(6) Uani 1 1 d .
N1 N 0.4269(3) 0.2551(2) 0.65334(18) 0.0195(6) Uani 1 1 d .
H1 H 0.4364 0.2388 0.7179 0.023 Uiso 1 1 calc R
N3 N 0.4368(3) 0.1739(2) 0.48571(18) 0.0203(6) Uani 1 1 d .
N9 N 0.3997(4) 0.3294(2) 0.35954(17) 0.0195(6) Uani 1 1 d .
N2 N 0.4496(4) 0.0524(3) 0.6269(2) 0.0259(7) Uani 1 1 d .
H2A H 0.5051 0.0552 0.6835 0.031 Uiso 1 1 d GR
H2B H 0.5028 0.0069 0.5849 0.031 Uiso 1 1 d GR
C4 C 0.4145(4) 0.2890(3) 0.4585(2) 0.0176(7) Uani 1 1 d .
C2 C 0.4389(4) 0.1616(3) 0.5865(2) 0.0176(7) Uani 1 1 d .
C5 C 0.3980(4) 0.3877(3) 0.5196(2) 0.0197(7) Uani 1 1 d .
C8 C 0.3744(4) 0.4504(3) 0.3664(2) 0.0224(7) Uani 1 1 d .
H8 H 0.3609 0.5002 0.3094 0.027 Uiso 1 1 calc R
C3' C 0.4282(4) 0.3642(3) 0.1131(2) 0.0173(7) Uani 1 1 d .
H3' H 0.4363 0.4470 0.1378 0.021 Uiso 1 1 calc R
C4' C 0.5964(4) 0.3010(3) 0.1306(2) 0.0179(6) Uani 1 1 d .
H4' H 0.6056 0.2323 0.0839 0.021 Uiso 1 1 calc R
C6 C 0.4008(4) 0.3732(3) 0.6273(2) 0.0193(6) Uani 1 1 d .
C5' C 0.7508(4) 0.3791(3) 0.1193(3) 0.0219(7) Uani 1 1 d .
H5'A H 0.7547 0.4112 0.0499 0.026 Uiso 1 1 calc R
H5'B H 0.7423 0.4461 0.1667 0.026 Uiso 1 1 calc R
C2' C 0.3064(4) 0.2950(3) 0.1799(2) 0.0193(7) Uani 1 1 d .
H2' H 0.2081 0.3434 0.2018 0.023 Uiso 1 1 calc R
C1' C 0.4162(4) 0.2557(3) 0.2692(2) 0.0194(7) Uani 1 1 d .
H1' H 0.3870 0.1727 0.2871 0.023 Uiso 1 1 calc R

loop_
_atom_site_aniso_label
_atom_site_aniso_U_11
_atom_site_aniso_U_22
_atom_site_aniso_U_33
_atom_site_aniso_U_23
_atom_site_aniso_U_13
_atom_site_aniso_U_12
F1 0.0373(11) 0.0268(12) 0.0232(10) -0.0050(9) -0.0034(9) -0.0096(9)
O3 0.0232(11) 0.0272(14) 0.0124(10) 0.0016(9) -0.0041(9) 0.0058(10)
O2 0.0190(10) 0.0300(14) 0.0178(11) -0.0047(10) -0.0023(10) 0.0013(10)
O1 0.0403(14) 0.0220(14) 0.0166(11) -0.0063(10) 0.0002(11) 0.0001(11)
O4' 0.0215(11) 0.0500(16) 0.0149(10) 0.0099(11) 0.0026(10) 0.0124(12)
N7 0.0319(15) 0.0173(15) 0.0167(12) 0.0016(12) 0.0016(12) 0.0040(12)
N1 0.0286(14) 0.0202(16) 0.0097(11) -0.0008(10) -0.0001(10) 0.0025(12)
N3 0.0285(14) 0.0184(16) 0.0139(13) 0.0004(11) -0.0002(11) 0.0039(12)
N9 0.0285(14) 0.0190(15) 0.0111(12) -0.0008(11) 0.0002(12) 0.0041(12)
N2 0.0426(18) 0.0205(16) 0.0147(12) 0.0002(13) -0.0014(13) 0.0056(13)
C4 0.0197(15) 0.0205(18) 0.0126(13) 0.0008(13) 0.0005(13) 0.0028(13)
C2 0.0200(15) 0.0183(19) 0.0146(14) 0.0009(13) -0.0002(12) 0.0012(13)
C5 0.0245(15) 0.0180(17) 0.0165(14) 0.0010(12) 0.0007(14) 0.0043(14)
C8 0.0312(18) 0.0167(18) 0.0194(15) 0.0023(14) 0.0013(15) 0.0052(14)
C3' 0.0222(15) 0.0159(17) 0.0139(14) -0.0034(12) -0.0034(12) 0.0022(13)
C4' 0.0240(15) 0.0179(17) 0.0118(13) -0.0007(13) 0.0016(13) 0.0046(13)
C6 0.0193(14) 0.0209(17) 0.0176(14) -0.0020(14) 0.0009(14) -0.0005(14)
C5' 0.0210(15) 0.0216(19) 0.0230(16) -0.0007(15) -0.0037(14) 0.0011(14)
C2' 0.0221(15) 0.021(2) 0.0147(15) -0.0044(14) -0.0010(13) 0.0013(13)
C1' 0.0232(15) 0.0170(17) 0.0179(14) -0.0005(13) 0.0027(13) 0.0035(14)

loop_
_atom_type_symbol
_atom_type_description
_atom_type_scat_dispersion_real
_atom_type_scat_dispersion_imag
_atom_type_scat_source
C C 0.0033 0.0016 'International Tables Vol C Tables 4.2.6.8 and 6.1.1.4'
H H 0.0000 0.0000 'International Tables Vol C Tables 4.2.6.8 and 6.1.1.4'
F F 0.0171 0.0103 'International Tables Vol C Tables 4.2.6.8 and 6.1.1.4'
N N 0.0061 0.0033 'International Tables Vol C Tables 4.2.6.8 and 6.1.1.4'
O O 0.0106 0.0060 'International Tables Vol C Tables 4.2.6.8 and 6.1.1.4'

loop_
_geom_angle_atom_site_label_1
_geom_angle_atom_site_label_2
_geom_angle_atom_site_label_3
_geom_angle
C3' O3 H3 109.5
C5' O2 H2 109.5
C1' O4' C4' 111.1(2)
C8 N7 C5 104.7(3)
C2 N1 H1 117.0
C2 N1 C6 126.0(3)
C6 N1 H1 117.0
C2 N3 C4 111.3(3)
C4 N9 C1' 124.8(3)
C8 N9 C4 106.0(2)
C8 N9 C1' 129.1(3)
H2A N2 H2B 109.1
C2 N2 H2A 109.8
C2 N2 H2B 108.8
N3 C4 N9 125.0(3)
N3 C4 C5 129.1(3)
C5 C4 N9 105.9(3)
N3 C2 N1 123.7(3)
N3 C2 N2 119.3(3)
N2 C2 N1 117.0(3)
N7 C5 C6 130.4(3)
C4 C5 N7 110.5(3)
C4 C5 C6 119.0(3)
N7 C8 N9 112.9(3)
N7 C8 H8 123.6
N9 C8 H8 123.6
O3 C3' H3' 109.6
O3 C3' C4' 109.8(2)
O3 C3' C2' 115.1(3)
C4' C3' H3' 109.6
C2' C3' H3' 109.6
C2' C3' C4' 103.0(3)
O4' C4' C3' 104.5(2)
O4' C4' H4' 109.6
O4' C4' C5' 108.8(3)
C3' C4' H4' 109.6
C5' C4' C3' 114.5(3)
C5' C4' H4' 109.6
O1 C6 N1 120.4(3)
O1 C6 C5 128.8(3)
N1 C6 C5 110.8(3)
O2 C5' C4' 111.4(3)
O2 C5' H5'A 109.3
O2 C5' H5'B 109.3
C4' C5' H5'A 109.3
C4' C5' H5'B 109.3
H5'A C5' H5'B 108.0
F1 C2' C3' 108.9(2)
F1 C2' H2' 112.4
F1 C2' C1' 106.6(3)
C3' C2' H2' 112.4
C3' C2' C1' 103.6(3)
C1' C2' H2' 112.4
O4' C1' N9 109.3(3)
O4' C1' C2' 106.4(2)
O4' C1' H1' 108.9
N9 C1' C2' 114.3(3)
N9 C1' H1' 108.9
C2' C1' H1' 108.9

loop_
_geom_bond_atom_site_label_1
_geom_bond_atom_site_label_2
_geom_bond_distance
F1 C2' 1.402(4)
O3 H3 0.8300
O3 C3' 1.413(3)
O2 H2 0.8300
O2 C5' 1.429(4)
O1 C6 1.229(4)
O4' C4' 1.443(3)
O4' C1' 1.425(3)
N7 C5 1.392(4)
N7 C8 1.311(4)
N1 H1 0.8700
N1 C2 1.374(4)
N1 C6 1.389(4)
N3 C4 1.355(4)
N3 C2 1.330(4)
N9 C4 1.382(4)
N9 C8 1.381(4)
N9 C1' 1.453(4)
N2 H2A 0.8627
N2 H2B 0.8623
N2 C2 1.342(4)
C4 C5 1.377(4)
C5 C6 1.424(4)
C8 H8 0.9400
C3' H3' 0.9900
C3' C4' 1.523(4)
C3' C2' 1.516(4)
C4' H4' 0.9900
C4' C5' 1.509(5)
C5' H5'A 0.9800
C5' H5'B 0.9800
C2' H2' 0.9900
C2' C1' 1.524(4)
C1' H1' 0.9900

loop_
_twin_individual_id
_twin_individual_mass_fraction_refined
1 -0.7(15)
2 1.7(15)
